data_7207523
loop_
_publ_author_name
'Park, Hye Jeong'
'Suh, Myunghyun Paik'

_publ_section_title
;
 Guest-dependent host structures and host-induced guest assemblies
;
_journal_issue 8
_journal_name_full CrystEngComm
_journal_page_first 2748
_journal_paper_doi 10.1039/c2ce06040j
_journal_volume 14
_journal_year 2012
_chemical_formula_moiety 'C33 H46 Cu N5 O8'
_chemical_formula_sum 'C66 H92 Cu2 N10 O16'
_chemical_formula_weight 1408.58
_chemical_name_systematic
;
?
;
_space_group_IT_number 2
_symmetry_cell_setting triclinic
_symmetry_Int_Tables_number 2
_symmetry_space_group_name_Hall '-P 1'
_symmetry_space_group_name_H-M 'P -1'
_atom_sites_solution_hydrogens geom
_atom_sites_solution_primary direct
_atom_sites_solution_secondary difmap
_audit_creation_date 2011-12-12T09:31:47-00:00
_audit_creation_method 'WinGX routine CIF_UPDATE'
_cell_angle_alpha 78.673(3)
_cell_angle_beta 72.493(3)
_cell_angle_gamma 64.513(3)
_cell_formula_units_Z 1
_cell_length_a 10.4604(5)
_cell_length_b 11.9640(7)
_cell_length_c 16.1087(8)
_cell_measurement_temperature 293(2)
_cell_volume 1730.24(16)
_computing_cell_refinement 'HKL Scalepack (Otwinowski & Minor 1997)'
_computing_data_collection 'Collect (Bruker AXS BV, 1997-2004)'
_computing_data_reduction 'HKL Denzo and Scalepack (Otwinowski & Minor 1997)'
_computing_molecular_graphics 'Ortep-3 for Windows (Farrugia, 1997)'
_computing_publication_material 'WinGX publication routines (Farrugia, 1999)'
_computing_structure_refinement 'SHELXL-97 (Sheldrick, 1997)'
_computing_structure_solution 'SHELXS-86 (Sheldrick, 1990)'
_diffrn_ambient_temperature 293(2)
_diffrn_measured_fraction_theta_full 0.989
_diffrn_measured_fraction_theta_max 0.989
_diffrn_radiation_monochromator graphite
_diffrn_radiation_type MoK\a
_diffrn_radiation_wavelength 0.71073
_diffrn_reflns_av_R_equivalents 0.0321
_diffrn_reflns_av_unetI/netI 0.0778
_diffrn_reflns_limit_h_max 13
_diffrn_reflns_limit_h_min -12
_diffrn_reflns_limit_k_max 15
_diffrn_reflns_limit_k_min -15
_diffrn_reflns_limit_l_max 20
_diffrn_reflns_limit_l_min -20
_diffrn_reflns_number 11371
_diffrn_reflns_theta_full 27.52
_diffrn_reflns_theta_max 27.52
_diffrn_reflns_theta_min 1.33
_exptl_absorpt_coefficient_mu 0.687
_exptl_absorpt_correction_type none
_exptl_crystal_density_diffrn 1.352
_exptl_crystal_density_method 'not measured'
_exptl_crystal_F_000 744
_exptl_crystal_size_max 0.4
_exptl_crystal_size_mid 0.3
_exptl_crystal_size_min 0.2
_refine_diff_density_max 0.907
_refine_diff_density_min -1.091
_refine_diff_density_rms 0.237
_refine_ls_extinction_method none
_refine_ls_goodness_of_fit_ref 1.101
_refine_ls_hydrogen_treatment constr
_refine_ls_matrix_type full
_refine_ls_number_parameters 426
_refine_ls_number_reflns 7888
_refine_ls_number_restraints 0
_refine_ls_restrained_S_all 1.101
_refine_ls_R_factor_all 0.1203
_refine_ls_R_factor_gt 0.0616
_refine_ls_shift/su_max 0.04
_refine_ls_shift/su_mean 0.001
_refine_ls_structure_factor_coef Fsqd
_refine_ls_weighting_details 'calc w=1/[\s^2^(Fo^2^)+(0.1255P)^2^+0.0000P] where P=(Fo^2^+2Fc^2^)/3'
_refine_ls_weighting_scheme calc
_refine_ls_wR_factor_gt 0.1748
_refine_ls_wR_factor_ref 0.2233
_reflns_number_gt 4819
_reflns_number_total 7888
_reflns_threshold_expression >2sigma(I)
_cod_data_source_file c2ce06040j.txt
_cod_data_source_block 3
_cod_database_code 7207523

loop_
_symmetry_equiv_pos_as_xyz
'x, y, z'
'-x, -y, -z'

loop_
_atom_site_label
_atom_site_type_symbol
_atom_site_fract_x
_atom_site_fract_y
_atom_site_fract_z
_atom_site_U_iso_or_equiv
_atom_site_adp_type
_atom_site_occupancy
_atom_site_symmetry_multiplicity
_atom_site_calc_flag
_atom_site_refinement_flags
Cu1 Cu 0.23660(4) 0.32366(4) 0.23844(3) 0.03740(19) Uani 1 1 d .
N1 N 0.2445(4) 0.4482(3) 0.4037(2) 0.0483(8) Uani 1 1 d .
N2 N 0.1652(3) 0.3001(3) 0.36836(19) 0.0413(8) Uani 1 1 d .
H2 H 0.2371 0.234 0.3882 0.05 Uiso 1 1 calc R
N3 N 0.1120(4) 0.2378(3) 0.2303(2) 0.0471(8) Uani 1 1 d .
H3 H 0.0275 0.2982 0.2194 0.057 Uiso 1 1 calc R
N4 N 0.3047(3) 0.3519(3) 0.10842(19) 0.0407(7) Uani 1 1 d .
H4 H 0.231 0.4196 0.0914 0.049 Uiso 1 1 calc R
N5 N 0.3540(3) 0.4160(3) 0.24711(19) 0.0396(7) Uani 1 1 d .
H5 H 0.4391 0.3578 0.2588 0.047 Uiso 1 1 calc R
C1 C 0.3666(5) 0.5653(4) 0.4825(3) 0.0532(11) Uani 1 1 d .
H1 H 0.2753 0.6109 0.4708 0.064 Uiso 1 1 calc R
C2 C 0.5680(5) 0.3746(4) 0.4910(3) 0.0559(12) Uani 1 1 d .
H2A H 0.6155 0.2895 0.4853 0.067 Uiso 1 1 calc R
C3 C 0.4323(5) 0.4389(4) 0.4725(2) 0.0511(11) Uani 1 1 d .
C4 C 0.3637(5) 0.3676(4) 0.4469(3) 0.0545(11) Uani 1 1 d .
H4A H 0.4382 0.3062 0.4076 0.065 Uiso 1 1 calc R
H4B H 0.3252 0.3238 0.4987 0.065 Uiso 1 1 calc R
C5 C 0.1292(5) 0.4081(4) 0.4167(3) 0.0520(11) Uani 1 1 d .
H5A H 0.047 0.4773 0.3997 0.062 Uiso 1 1 calc R
H5B H 0.0982 0.3868 0.4786 0.062 Uiso 1 1 calc R
C6 C 0.0386(5) 0.2657(4) 0.3839(3) 0.0600(12) Uani 1 1 d .
H6A H -0.0482 0.3394 0.3781 0.072 Uiso 1 1 calc R
H6B H 0.0202 0.2266 0.4425 0.072 Uiso 1 1 calc R
C7 C 0.0738(5) 0.1775(4) 0.3180(3) 0.0574(12) Uani 1 1 d .
H7A H 0.1551 0.1006 0.3272 0.069 Uiso 1 1 calc R
H7B H -0.0099 0.1585 0.3236 0.069 Uiso 1 1 calc R
C8 C 0.1743(5) 0.1500(4) 0.1612(3) 0.0653(13) Uani 1 1 d .
H8A H 0.1041 0.1166 0.1622 0.078 Uiso 1 1 calc R
H8B H 0.2615 0.0814 0.1729 0.078 Uiso 1 1 calc R
C9 C 0.2127(6) 0.2130(5) 0.0709(3) 0.0691(13) Uani 1 1 d .
H9A H 0.2369 0.1564 0.0276 0.083 Uiso 1 1 calc R
H9B H 0.1267 0.2856 0.062 0.083 Uiso 1 1 calc R
C10 C 0.3373(4) 0.2529(4) 0.0545(3) 0.0546(11) Uani 1 1 d .
H10A H 0.4226 0.1816 0.066 0.066 Uiso 1 1 calc R
H10B H 0.361 0.2816 -0.0066 0.066 Uiso 1 1 calc R
C11 C 0.4272(4) 0.3889(4) 0.0927(3) 0.0530(11) Uani 1 1 d .
H11A H 0.4432 0.4293 0.0344 0.064 Uiso 1 1 calc R
H11B H 0.5155 0.3161 0.0974 0.064 Uiso 1 1 calc R
C12 C 0.3923(5) 0.4765(4) 0.1591(3) 0.0521(11) Uani 1 1 d .
H12A H 0.4761 0.4952 0.1535 0.063 Uiso 1 1 calc R
H12B H 0.3111 0.5535 0.1501 0.063 Uiso 1 1 calc R
C13 C 0.2861(5) 0.5043(4) 0.3167(3) 0.0513(11) Uani 1 1 d .
H13A H 0.3545 0.539 0.3169 0.062 Uiso 1 1 calc R
H13B H 0.2 0.5722 0.3029 0.062 Uiso 1 1 calc R
C15 C -0.5050(5) 1.0615(4) 0.2924(3) 0.0541(11) Uani 1 1 d .
C14 C -0.0135(4) 0.5991(4) 0.1856(3) 0.0445(9) Uani 1 1 d .
C16 C -0.1436(4) 0.7185(3) 0.2124(2) 0.0409(9) Uani 1 1 d .
C17 C -0.2248(5) 0.7291(4) 0.2979(3) 0.0568(12) Uani 1 1 d .
H17 H -0.2006 0.6609 0.3383 0.068 Uiso 1 1 calc R
C18 C -0.3408(5) 0.8383(4) 0.3255(3) 0.0562(12) Uani 1 1 d .
H18 H -0.3919 0.844 0.3838 0.067 Uiso 1 1 calc R
C19 C -0.3798(4) 0.9391(3) 0.2649(3) 0.0458(10) Uani 1 1 d .
C20 C -0.3019(4) 0.9295(4) 0.1795(3) 0.0493(11) Uani 1 1 d .
H20 H -0.3281 0.9969 0.1389 0.059 Uiso 1 1 calc R
C21 C -0.1845(4) 0.8201(4) 0.1531(3) 0.0504(11) Uani 1 1 d .
H21 H -0.1326 0.815 0.0949 0.06 Uiso 1 1 calc R
C22 C 0.1593(14) 0.8538(6) 0.3211(5) 0.130(4) Uani 1 1 d .
C23 C 0.0802(9) 0.8651(6) 0.2607(6) 0.096(2) Uani 1 1 d .
H23 H -0.0203 0.8878 0.2788 0.116 Uiso 1 1 calc R
C24 C 0.1476(10) 0.8440(6) 0.1802(6) 0.106(2) Uani 1 1 d .
H24 H 0.0925 0.8497 0.1425 0.128 Uiso 1 1 calc R
C25 C 0.2951(10) 0.8137(7) 0.1458(7) 0.127(3) Uani 1 1 d .
H25 H 0.3395 0.8 0.0872 0.152 Uiso 1 1 calc R
C26 C 0.3709(11) 0.8053(7) 0.2034(8) 0.139(4) Uani 1 1 d .
H26 H 0.4703 0.7871 0.1825 0.167 Uiso 1 1 calc R
C27 C 0.3130(10) 0.8213(7) 0.2870(8) 0.124(3) Uani 1 1 d .
H27 H 0.3714 0.8117 0.3237 0.149 Uiso 1 1 calc R
C28 C 0.8150(5) 0.3075(5) 0.0966(3) 0.0668(13) Uani 1 1 d .
C29 C 0.7755(6) 0.2377(6) 0.1736(4) 0.0877(19) Uani 1 1 d .
H29 H 0.7826 0.1582 0.1712 0.105 Uiso 1 1 calc R
C30 C 0.7252(6) 0.2902(10) 0.2543(4) 0.104(3) Uani 1 1 d .
H30 H 0.7016 0.2435 0.3053 0.125 Uiso 1 1 calc R
C31 C 0.7105(7) 0.4050(11) 0.2595(5) 0.112(3) Uani 1 1 d .
H31 H 0.6769 0.4381 0.3133 0.135 Uiso 1 1 calc R
C32 C 0.7458(5) 0.4738(6) 0.1842(4) 0.0822(17) Uani 1 1 d .
H32 H 0.7333 0.5548 0.1873 0.099 Uiso 1 1 calc R
C33 C 0.7992(5) 0.4254(5) 0.1043(3) 0.0646(13) Uani 1 1 d .
H33 H 0.825 0.4733 0.0546 0.078 Uiso 1 1 calc R
O3 O -0.5484(3) 1.1410(3) 0.2330(2) 0.0649(9) Uani 1 1 d .
O4 O -0.5635(4) 1.0730(3) 0.3732(2) 0.0962(15) Uani 1 1 d .
O1 O 0.0174(3) 0.5134(2) 0.24296(19) 0.0550(8) Uani 1 1 d .
O2 O 0.0545(3) 0.5934(3) 0.10640(18) 0.0646(10) Uani 1 1 d .
O5 O 0.0861(12) 0.8774(7) 0.4019(4) 0.206(4) Uani 1 1 d .
H5C H 0.1286 0.9024 0.4244 0.31 Uiso 1 1 calc R
O6 O 0.8652(5) 0.2563(3) 0.0194(2) 0.0899(12) Uani 1 1 d .
H6 H 0.8368 0.3102 -0.0188 0.135 Uiso 1 1 calc R
O1W O 0.3814(12) 0.9567(8) 0.5243(5) 0.213(3) Uani 1 1 d .
O2W O 0.1902(18) 0.9558(10) 0.5177(8) 0.351(8) Uani 1 1 d .

loop_
_atom_site_aniso_label
_atom_site_aniso_U_11
_atom_site_aniso_U_22
_atom_site_aniso_U_33
_atom_site_aniso_U_23
_atom_site_aniso_U_13
_atom_site_aniso_U_12
Cu1 0.0404(3) 0.0311(3) 0.0370(3) -0.00507(18) -0.00552(19) -0.01237(19)
N1 0.065(2) 0.0397(18) 0.0396(17) -0.0076(14) -0.0168(16) -0.0157(16)
N2 0.0402(16) 0.0338(16) 0.0392(16) -0.0059(13) -0.0072(13) -0.0052(13)
N3 0.0456(17) 0.0377(17) 0.055(2) -0.0024(15) -0.0144(15) -0.0126(14)
N4 0.0391(16) 0.0365(16) 0.0381(16) -0.0044(13) -0.0124(13) -0.0048(13)
N5 0.0429(16) 0.0355(16) 0.0385(16) 0.0015(13) -0.0151(13) -0.0123(13)
C1 0.055(2) 0.040(2) 0.052(2) -0.0110(19) -0.023(2) 0.0020(19)
C2 0.076(3) 0.035(2) 0.051(2) -0.0104(18) -0.031(2) -0.003(2)
C3 0.071(3) 0.037(2) 0.0351(19) -0.0082(17) -0.0201(19) -0.0055(19)
C4 0.070(3) 0.038(2) 0.051(2) -0.0034(18) -0.028(2) -0.010(2)
C5 0.055(2) 0.039(2) 0.044(2) -0.0144(18) -0.0047(19) -0.0026(19)
C6 0.059(3) 0.053(3) 0.057(3) 0.004(2) 0.000(2) -0.026(2)
C7 0.057(2) 0.043(2) 0.073(3) 0.004(2) -0.015(2) -0.025(2)
C8 0.071(3) 0.054(3) 0.088(4) -0.020(3) -0.029(3) -0.028(2)
C9 0.078(3) 0.066(3) 0.069(3) -0.024(3) -0.033(3) -0.017(3)
C10 0.053(2) 0.055(3) 0.046(2) -0.017(2) -0.0103(19) -0.008(2)
C11 0.048(2) 0.061(3) 0.043(2) 0.002(2) -0.0073(18) -0.021(2)
C12 0.058(2) 0.058(3) 0.050(2) 0.006(2) -0.015(2) -0.036(2)
C13 0.072(3) 0.033(2) 0.052(2) -0.0013(18) -0.029(2) -0.0156(19)
C15 0.052(2) 0.029(2) 0.061(3) -0.0092(19) -0.022(2) 0.0098(17)
C14 0.0379(19) 0.035(2) 0.053(2) -0.0075(18) -0.0158(18) -0.0028(16)
C16 0.0384(19) 0.0329(19) 0.047(2) -0.0072(16) -0.0158(16) -0.0048(15)
C17 0.058(2) 0.033(2) 0.053(2) 0.0000(18) -0.017(2) 0.0068(18)
C18 0.056(2) 0.037(2) 0.046(2) -0.0027(18) -0.0069(19) 0.0043(19)
C19 0.046(2) 0.0317(19) 0.050(2) -0.0082(17) -0.0224(18) 0.0032(16)
C20 0.054(2) 0.0315(19) 0.045(2) 0.0032(17) -0.0202(18) 0.0008(17)
C21 0.049(2) 0.041(2) 0.041(2) -0.0074(18) -0.0128(17) 0.0036(18)
C22 0.262(12) 0.054(4) 0.076(5) 0.014(3) -0.028(6) -0.082(6)
C23 0.120(5) 0.064(4) 0.123(6) -0.013(4) -0.037(5) -0.046(4)
C24 0.129(6) 0.076(4) 0.136(7) -0.031(4) -0.042(5) -0.045(4)
C25 0.109(6) 0.081(5) 0.203(10) -0.045(5) -0.033(7) -0.038(4)
C26 0.106(7) 0.069(5) 0.214(12) -0.010(6) -0.005(8) -0.031(4)
C27 0.104(6) 0.063(4) 0.212(11) 0.037(6) -0.072(7) -0.037(4)
C28 0.061(3) 0.079(3) 0.062(3) 0.003(3) -0.017(2) -0.032(3)
C29 0.066(3) 0.091(4) 0.105(5) 0.026(4) -0.026(3) -0.040(3)
C30 0.056(3) 0.182(8) 0.062(4) 0.022(5) -0.013(3) -0.051(4)
C31 0.067(4) 0.199(9) 0.072(4) -0.024(6) -0.017(3) -0.048(5)
C32 0.058(3) 0.114(5) 0.079(4) -0.027(4) -0.020(3) -0.028(3)
C33 0.048(2) 0.074(3) 0.069(3) -0.006(3) -0.016(2) -0.021(2)
O3 0.0613(18) 0.0370(15) 0.0589(18) 0.0013(14) -0.0138(15) 0.0120(14)
O4 0.111(3) 0.056(2) 0.057(2) -0.0216(17) -0.0243(19) 0.035(2)
O1 0.0510(15) 0.0340(14) 0.0552(16) -0.0011(13) -0.0101(13) 0.0029(12)
O2 0.0611(18) 0.0471(17) 0.0485(16) -0.0065(14) -0.0082(14) 0.0101(14)
O5 0.414(13) 0.130(5) 0.115(5) 0.027(4) -0.062(6) -0.162(7)
O6 0.117(3) 0.071(2) 0.079(3) -0.015(2) -0.014(2) -0.038(2)
O1W 0.313(10) 0.187(7) 0.175(6) 0.017(5) -0.122(7) -0.103(7)
O2W 0.50(2) 0.205(10) 0.325(14) 0.044(10) -0.213(14) -0.076(13)

loop_
_atom_type_symbol
_atom_type_description
_atom_type_scat_dispersion_real
_atom_type_scat_dispersion_imag
_atom_type_scat_source
Cu Cu 0.3201 1.2651 'International Tables Vol C Tables 4.2.6.8 and 6.1.1.4'
N N 0.0061 0.0033 'International Tables Vol C Tables 4.2.6.8 and 6.1.1.4'
C C 0.0033 0.0016 'International Tables Vol C Tables 4.2.6.8 and 6.1.1.4'
H H 0 0 'International Tables Vol C Tables 4.2.6.8 and 6.1.1.4'
O O 0.0106 0.006 'International Tables Vol C Tables 4.2.6.8 and 6.1.1.4'

loop_
_geom_angle_atom_site_label_1
_geom_angle_atom_site_label_2
_geom_angle_atom_site_label_3
_geom_angle
_geom_angle_site_symmetry_1
_geom_angle_site_symmetry_3
N2 Cu1 N4 178.53(11) . .
N2 Cu1 N3 86.16(14) . .
N4 Cu1 N3 94.22(13) . .
N2 Cu1 N5 93.58(13) . .
N4 Cu1 N5 85.98(13) . .
N3 Cu1 N5 177.69(11) . .
N2 Cu1 O3 93.34(11) . 1_645
N4 Cu1 O3 88.05(11) . 1_645
N3 Cu1 O3 95.12(13) . 1_645
N5 Cu1 O3 87.19(12) . 1_645
N2 Cu1 O1 87.14(10) . .
N4 Cu1 O1 91.47(10) . .
N3 Cu1 O1 85.61(12) . .
N5 Cu1 O1 92.09(11) . .
O3 Cu1 O1 179.16(11) 1_645 .
C5 N1 C13 115.2(3) . .
C5 N1 C4 116.2(3) . .
C13 N1 C4 117.0(3) . .
C6 N2 C5 112.5(3) . .
C6 N2 Cu1 106.5(3) . .
C5 N2 Cu1 114.8(2) . .
C6 N2 H2 107.6 . .
C5 N2 H2 107.6 . .
Cu1 N2 H2 107.6 . .
C7 N3 C8 111.9(3) . .
C7 N3 Cu1 106.6(3) . .
C8 N3 Cu1 116.6(3) . .
C7 N3 H3 107.1 . .
C8 N3 H3 107.1 . .
Cu1 N3 H3 107.1 . .
C11 N4 C10 112.8(3) . .
C11 N4 Cu1 106.8(2) . .
C10 N4 Cu1 117.9(3) . .
C11 N4 H4 106.2 . .
C10 N4 H4 106.2 . .
Cu1 N4 H4 106.2 . .
C12 N5 C13 112.5(3) . .
C12 N5 Cu1 106.9(2) . .
C13 N5 Cu1 116.2(2) . .
C12 N5 H5 106.9 . .
C13 N5 H5 106.9 . .
Cu1 N5 H5 106.9 . .
C2 C1 C3 122.1(4) 2_666 .
C2 C1 H1 118.9 2_666 .
C3 C1 H1 118.9 . .
C1 C2 C3 120.9(4) 2_666 .
C1 C2 H2A 119.5 2_666 .
C3 C2 H2A 119.5 . .
C1 C3 C2 116.9(4) . .
C1 C3 C4 124.4(4) . .
C2 C3 C4 118.6(3) . .
N1 C4 C3 112.9(3) . .
N1 C4 H4A 109 . .
C3 C4 H4A 109 . .
N1 C4 H4B 109 . .
C3 C4 H4B 109 . .
H4A C4 H4B 107.8 . .
N1 C5 N2 115.8(3) . .
N1 C5 H5A 108.3 . .
N2 C5 H5A 108.3 . .
N1 C5 H5B 108.3 . .
N2 C5 H5B 108.3 . .
H5A C5 H5B 107.4 . .
N2 C6 C7 108.4(3) . .
N2 C6 H6A 110 . .
C7 C6 H6A 110 . .
N2 C6 H6B 110 . .
C7 C6 H6B 110 . .
H6A C6 H6B 108.4 . .
N3 C7 C6 107.8(3) . .
N3 C7 H7A 110.2 . .
C6 C7 H7A 110.2 . .
N3 C7 H7B 110.2 . .
C6 C7 H7B 110.2 . .
H7A C7 H7B 108.5 . .
N3 C8 C9 111.7(4) . .
N3 C8 H8A 109.3 . .
C9 C8 H8A 109.3 . .
N3 C8 H8B 109.3 . .
C9 C8 H8B 109.3 . .
H8A C8 H8B 107.9 . .
C10 C9 C8 115.7(4) . .
C10 C9 H9A 108.4 . .
C8 C9 H9A 108.4 . .
C10 C9 H9B 108.4 . .
C8 C9 H9B 108.4 . .
H9A C9 H9B 107.4 . .
N4 C10 C9 113.2(3) . .
N4 C10 H10A 108.9 . .
C9 C10 H10A 108.9 . .
N4 C10 H10B 108.9 . .
C9 C10 H10B 108.9 . .
H10A C10 H10B 107.7 . .
N4 C11 C12 109.0(3) . .
N4 C11 H11A 109.9 . .
C12 C11 H11A 109.9 . .
N4 C11 H11B 109.9 . .
C12 C11 H11B 109.9 . .
H11A C11 H11B 108.3 . .
N5 C12 C11 108.1(3) . .
N5 C12 H12A 110.1 . .
C11 C12 H12A 110.1 . .
N5 C12 H12B 110.1 . .
C11 C12 H12B 110.1 . .
H12A C12 H12B 108.4 . .
N1 C13 N5 113.8(3) . .
N1 C13 H13A 108.8 . .
N5 C13 H13A 108.8 . .
N1 C13 H13B 108.8 . .
N5 C13 H13B 108.8 . .
H13A C13 H13B 107.7 . .
O3 C15 O4 124.6(3) . .
O3 C15 C19 117.1(4) . .
O4 C15 C19 118.1(3) . .
O1 C14 O2 124.6(3) . .
O1 C14 C16 117.7(3) . .
O2 C14 C16 117.8(3) . .
C17 C16 C21 117.9(3) . .
C17 C16 C14 120.4(3) . .
C21 C16 C14 121.7(3) . .
C16 C17 C18 122.0(4) . .
C16 C17 H17 119 . .
C18 C17 H17 119 . .
C17 C18 C19 119.1(4) . .
C17 C18 H18 120.5 . .
C19 C18 H18 120.5 . .
C20 C19 C18 119.6(3) . .
C20 C19 C15 119.4(3) . .
C18 C19 C15 121.0(3) . .
C19 C20 C21 120.6(3) . .
C19 C20 H20 119.7 . .
C21 C20 H20 119.7 . .
C16 C21 C20 120.7(4) . .
C16 C21 H21 119.6 . .
C20 C21 H21 119.6 . .
O5 C22 C23 117.7(11) . .
O5 C22 C27 126.1(12) . .
C23 C22 C27 116.1(8) . .
C24 C23 C22 119.9(8) . .
C24 C23 H23 120.1 . .
C22 C23 H23 120.1 . .
C23 C24 C25 124.9(9) . .
C23 C24 H24 117.5 . .
C25 C24 H24 117.5 . .
C26 C25 C24 115.3(10) . .
C26 C25 H25 122.4 . .
C24 C25 H25 122.4 . .
C27 C26 C25 124.2(10) . .
C27 C26 H26 117.9 . .
C25 C26 H26 117.9 . .
C26 C27 C22 119.5(10) . .
C26 C27 H27 120.2 . .
C22 C27 H27 120.2 . .
O6 C28 C33 123.3(4) . .
O6 C28 C29 119.0(6) . .
C33 C28 C29 117.7(6) . .
C30 C29 C28 119.0(7) . .
C30 C29 H29 120.5 . .
C28 C29 H29 120.5 . .
C31 C30 C29 121.8(7) . .
C31 C30 H30 119.1 . .
C29 C30 H30 119.1 . .
C30 C31 C32 119.0(7) . .
C30 C31 H31 120.5 . .
C32 C31 H31 120.5 . .
C33 C32 C31 121.3(7) . .
C33 C32 H32 119.3 . .
C31 C32 H32 119.3 . .
C32 C33 C28 121.1(5) . .
C32 C33 H33 119.5 . .
C28 C33 H33 119.5 . .
C15 O3 Cu1 130.4(3) . 1_465
C14 O1 Cu1 129.4(2) . .
C22 O5 H5C 109.5 . .
C28 O6 H6 109.5 . .

loop_
_geom_bond_atom_site_label_1
_geom_bond_atom_site_label_2
_geom_bond_distance
_geom_bond_site_symmetry_2
Cu1 N2 2.007(3) .
Cu1 N4 2.010(3) .
Cu1 N3 2.019(4) .
Cu1 N5 2.020(3) .
Cu1 O3 2.360(3) 1_645
Cu1 O1 2.429(2) .
N1 C5 1.426(6) .
N1 C13 1.456(5) .
N1 C4 1.480(5) .
N2 C6 1.488(6) .
N2 C5 1.489(5) .
N2 H2 0.91 .
N3 C7 1.478(5) .
N3 C8 1.484(6) .
N3 H3 0.91 .
N4 C11 1.466(5) .
N4 C10 1.468(5) .
N4 H4 0.91 .
N5 C12 1.483(5) .
N5 C13 1.490(5) .
N5 H5 0.91 .
C1 C2 1.374(7) 2_666
C1 C3 1.385(5) .
C1 H1 0.93 .
C2 C1 1.374(7) 2_666
C2 C3 1.385(6) .
C2 H2A 0.93 .
C3 C4 1.502(6) .
C4 H4A 0.97 .
C4 H4B 0.97 .
C5 H5A 0.97 .
C5 H5B 0.97 .
C6 C7 1.499(7) .
C6 H6A 0.97 .
C6 H6B 0.97 .
C7 H7A 0.97 .
C7 H7B 0.97 .
C8 C9 1.524(7) .
C8 H8A 0.97 .
C8 H8B 0.97 .
C9 C10 1.509(7) .
C9 H9A 0.97 .
C9 H9B 0.97 .
C10 H10A 0.97 .
C10 H10B 0.97 .
C11 C12 1.500(6) .
C11 H11A 0.97 .
C11 H11B 0.97 .
C12 H12A 0.97 .
C12 H12B 0.97 .
C13 H13A 0.97 .
C13 H13B 0.97 .
C15 O3 1.248(5) .
C15 O4 1.267(5) .
C15 C19 1.520(5) .
C14 O1 1.237(4) .
C14 O2 1.259(5) .
C14 C16 1.515(5) .
C16 C17 1.382(5) .
C16 C21 1.384(5) .
C17 C18 1.384(5) .
C17 H17 0.93 .
C18 C19 1.389(5) .
C18 H18 0.93 .
C19 C20 1.369(5) .
C20 C21 1.387(5) .
C20 H20 0.93 .
C21 H21 0.93 .
C22 O5 1.310(9) .
C22 C23 1.409(12) .
C22 C27 1.433(12) .
C23 C24 1.292(9) .
C23 H23 0.93 .
C24 C25 1.379(11) .
C24 H24 0.93 .
C25 C26 1.356(13) .
C25 H25 0.93 .
C26 C27 1.313(13) .
C26 H26 0.93 .
C27 H27 0.93 .
C28 O6 1.351(6) .
C28 C33 1.375(7) .
C28 C29 1.410(7) .
C29 C30 1.409(9) .
C29 H29 0.93 .
C30 C31 1.331(11) .
C30 H30 0.93 .
C31 C32 1.373(9) .
C31 H31 0.93 .
C32 C33 1.372(7) .
C32 H32 0.93 .
C33 H33 0.93 .
O3 Cu1 2.360(3) 1_465
O5 H5C 0.82 .
O6 H6 0.82 .
